data_8104213
loop_
_publ_author_name
'Ghose, S.'

_publ_section_title
;
 Mg2+ - Fe2+ order in an orthopyroxene, Mg.93 Fe1.07 Si2 O6
;
_journal_name_full
;
Zeitschrift fuer Kristallographie, Kristallgeometrie, Kristallphysik, 
Kristallchemie (-144,1977)
;
_journal_page_first 81
_journal_page_last 99
_journal_volume 122
_journal_year 1965
_chemical_formula_sum 'Fe1.07 Mg0.93 O6 Si2'
_chemical_name_systematic 'Mg.93 Fe1.07 (Si2 O6)'
_space_group_IT_number 61
_symmetry_space_group_name_Hall '-P 2ac 2ab'
_symmetry_space_group_name_H-M 'P b c a'
_cell_angle_alpha 90
_cell_angle_beta 90
_cell_angle_gamma 90
_cell_formula_units_Z 8
_cell_length_a 18.31
_cell_length_b 8.927
_cell_length_c 5.226
_cell_volume 854.207
_citation_journal_id_ASTM ZEKGAX
_cod_data_source_file Ghose_ZEKGAX_1965_1529.cif
_cod_data_source_block Fe1.07Mg0.93O6Si2
_cod_original_cell_volume 854.2073
_cod_database_code 8104213

loop_
_symmetry_equiv_pos_as_xyz
x,y,z
-x+1/2,-y,z+1/2
x+1/2,-y+1/2,-z
-x,y+1/2,-z+1/2
-x,-y,-z
x-1/2,y,-z-1/2
-x-1/2,y-1/2,z
x,-y-1/2,z-1/2

loop_
_atom_site_label
_atom_site_type_symbol
_atom_site_fract_x
_atom_site_fract_y
_atom_site_fract_z
_atom_site_occupancy
_atom_site_U_iso_or_equiv
O5 O-2 0.43445 0.4837 0.7034 1 0.0
O3 O-2 0.44653 0.2023 0.5928 1 0.0
O1 O-2 0.5621 0.3357 0.7931 1 0.0
O4 O-2 0.18402 0.3375 0.0444 1 0.0
Mg2 Mg+2 0.37845 0.4833 0.3666 0.1 0.0
O6 O-2 0.30236 0.2344 -0.1824 1 0.0
Fe2 Fe+2 0.37845 0.4833 0.3666 0.9 0.0
Si1 Si+4 0.47389 0.3365 0.7973 1 0.0
Mg1 Mg+2 0.37516 0.6547 0.874 0.85 0.0
Si2 Si+4 0.27121 0.3407 0.0512 1 0.0
Fe1 Fe+2 0.37516 0.6547 0.874 0.15 0.0
O2 O-2 0.31052 0.5009 0.0523 1 0.0
